data_7123156
loop_
_publ_author_name
'Deck, Eva'
'Wagner, Hanna E.'
'Paradies, Jan'
'Breher, Frank'

_publ_section_title
;
 Redox-Responsive Phosphonite Gold Complexes in Hydroamination Catalysis
;
_journal_name_full 'Chemical Communications'
_journal_paper_doi 10.1039/C9CC01492F
_journal_year 2019
_chemical_formula_moiety 'C16 H13 Au Cl Fe O2 P'
_chemical_formula_sum 'C16 H13 Au Cl Fe O2 P'
_chemical_formula_weight 556.50
_space_group_crystal_system triclinic
_space_group_IT_number 2
_space_group_name_Hall '-P 1'
_space_group_name_H-M_alt 'P -1'
_symmetry_space_group_name_Hall '-P 1'
_symmetry_space_group_name_H-M 'P -1'
_atom_sites_solution_hydrogens geom
_atom_sites_solution_primary dual
_audit_creation_date 2019-02-19
_audit_creation_method
;
Olex2 1.2
(compiled 2018.05.29 svn.r3508 for OlexSys, GUI svn.r5506)
;
_audit_update_record
;
2019-02-19 deposited with the CCDC.    2019-03-20 downloaded from the CCDC.
;
_cell_angle_alpha 98.89(3)
_cell_angle_beta 95.82(3)
_cell_angle_gamma 106.42(3)
_cell_formula_units_Z 2
_cell_length_a 7.3360(15)
_cell_length_b 9.0530(18)
_cell_length_c 14.901(3)
_cell_measurement_reflns_used 23981
_cell_measurement_temperature 200
_cell_measurement_theta_max 29.7
_cell_measurement_theta_min 2.39
_cell_volume 926.8(4)
_computing_molecular_graphics 'Olex2 (Dolomanov et al., 2009)'
_computing_publication_material 'Olex2 (Dolomanov et al., 2009)'
_computing_structure_refinement 'ShelXL (Sheldrick, 2015)'
_computing_structure_solution 'ShelXT (Sheldrick, 2015)'
_diffrn_ambient_temperature 200
_diffrn_measured_fraction_theta_full 0.996
_diffrn_measured_fraction_theta_max 0.997
_diffrn_measurement_device_type 'Stoe IPDS II'
_diffrn_measurement_method '\w scans'
_diffrn_radiation_monochromator graphite
_diffrn_radiation_type MoK\a
_diffrn_radiation_wavelength 0.71073
_diffrn_reflns_av_R_equivalents 0.0449
_diffrn_reflns_av_unetI/netI 0.0278
_diffrn_reflns_Laue_measured_fraction_full 0.996
_diffrn_reflns_Laue_measured_fraction_max 0.997
_diffrn_reflns_limit_h_max 9
_diffrn_reflns_limit_h_min -9
_diffrn_reflns_limit_k_max 11
_diffrn_reflns_limit_k_min -12
_diffrn_reflns_limit_l_max 19
_diffrn_reflns_limit_l_min -19
_diffrn_reflns_number 16741
_diffrn_reflns_point_group_measured_fraction_full 0.996
_diffrn_reflns_point_group_measured_fraction_max 0.997
_diffrn_reflns_theta_full 25.242
_diffrn_reflns_theta_max 28.282
_diffrn_reflns_theta_min 2.390
_exptl_absorpt_coefficient_mu 8.920
_exptl_absorpt_correction_T_max 0.4338
_exptl_absorpt_correction_T_min 0.0994
_exptl_absorpt_correction_type numerical
_exptl_crystal_colour 'clear yellow'
_exptl_crystal_colour_lustre clear
_exptl_crystal_colour_primary yellow
_exptl_crystal_density_diffrn 1.994
_exptl_crystal_description irregular
_exptl_crystal_F_000 524
_exptl_crystal_size_max 0.4
_exptl_crystal_size_mid 0.2
_exptl_crystal_size_min 0.1
_refine_diff_density_max 0.899
_refine_diff_density_min -0.822
_refine_diff_density_rms 0.118
_refine_ls_extinction_coef 0.0102(5)
_refine_ls_extinction_expression Fc^*^=kFc[1+0.001xFc^2^\l^3^/sin(2\q)]^-1/4^
_refine_ls_extinction_method 'SHELXL-2017/1 (Sheldrick 2017)'
_refine_ls_goodness_of_fit_ref 1.044
_refine_ls_hydrogen_treatment constr
_refine_ls_matrix_type full
_refine_ls_number_parameters 200
_refine_ls_number_reflns 4590
_refine_ls_number_restraints 0
_refine_ls_restrained_S_all 1.044
_refine_ls_R_factor_all 0.0275
_refine_ls_R_factor_gt 0.0250
_refine_ls_shift/su_max 0.002
_refine_ls_shift/su_mean 0.000
_refine_ls_structure_factor_coef Fsqd
_refine_ls_weighting_details 'w=1/[\s^2^(Fo^2^)+(0.0386P)^2^+0.7315P] where P=(Fo^2^+2Fc^2^)/3'
_refine_ls_weighting_scheme calc
_refine_ls_wR_factor_gt 0.0625
_refine_ls_wR_factor_ref 0.0658
_reflns_Friedel_coverage 0.000
_reflns_number_gt 4244
_reflns_number_total 4590
_reflns_threshold_expression 'I > 2\s(I)'
_cod_data_source_file c9cc01492f2.cif
_cod_data_source_block ed_a
_cod_database_code 7123156
_shelx_shelxl_version_number 2017/1
_shelx_space_group_comment
;
The symmetry employed for this shelxl refinement is uniquely defined
by the following loop, which should always be used as a source of
symmetry information in preference to the above space-group names.
They are only intended as comments.
;
_olex2_refinement_description
;
1. Fixed Uiso
 At 1.2 times of:
  All C(H) groups
2.a Aromatic/amide H refined with riding coordinates:
 C10(H10), C7(H7), C12(H12), C9(H9), C16(H16), C5(H5), C2(H2), C8(H8), C3(H3),
 C15(H15), C4(H4), C14(H14), C13(H13)
;
_olex2_exptl_crystal_mounting_method 'glass needle'
_olex2_submission_original_sample_id ED178
_olex2_submission_special_instructions 'No special instructions were received'

loop_
_space_group_symop_operation_xyz
'x, y, z'
'-x, -y, -z'

loop_
_atom_site_label
_atom_site_type_symbol
_atom_site_fract_x
_atom_site_fract_y
_atom_site_fract_z
_atom_site_U_iso_or_equiv
_atom_site_adp_type
_atom_site_occupancy
_atom_site_site_symmetry_order
_atom_site_calc_flag
_atom_site_refinement_flags_posn
Au1 Au 0.53722(2) 0.31841(2) 0.31863(2) 0.03988(7) Uani 1 1 d .
Fe1 Fe 0.18017(6) 0.51744(5) 0.16753(3) 0.03294(10) Uani 1 1 d .
P1 P 0.52695(12) 0.56186(10) 0.34595(6) 0.03510(17) Uani 1 1 d .
Cl1 Cl 0.55576(16) 0.06892(12) 0.28907(8) 0.0562(2) Uani 1 1 d .
O2 O 0.5818(3) 0.6558(3) 0.26406(15) 0.0349(4) Uani 1 1 d .
O1 O 0.3252(3) 0.5853(3) 0.36887(15) 0.0411(5) Uani 1 1 d .
C11 C 0.6905(5) 0.6903(4) 0.4419(2) 0.0410(7) Uani 1 1 d .
C10 C 0.3773(5) 0.7020(4) 0.1355(2) 0.0377(6) Uani 1 1 d .
H10 H 0.394941 0.810042 0.157605 0.045 Uiso 1 1 calc R
C7 C 0.4032(4) 0.4501(4) 0.1227(2) 0.0360(6) Uani 1 1 d .
H7 H 0.441847 0.362532 0.134903 0.043 Uiso 1 1 calc R
C6 C 0.4644(4) 0.6039(4) 0.1777(2) 0.0333(6) Uani 1 1 d .
C1 C 0.1625(5) 0.5265(5) 0.3007(2) 0.0412(7) Uani 1 1 d .
C12 C 0.6565(6) 0.8233(5) 0.4862(3) 0.0515(9) Uani 1 1 d .
H12 H 0.542428 0.847199 0.466985 0.062 Uiso 1 1 calc R
C9 C 0.2580(5) 0.6070(4) 0.0535(2) 0.0400(7) Uani 1 1 d .
H9 H 0.181088 0.641048 0.010860 0.048 Uiso 1 1 calc R
C16 C 0.8567(5) 0.6547(5) 0.4700(3) 0.0477(8) Uani 1 1 d .
H16 H 0.878066 0.561646 0.440286 0.057 Uiso 1 1 calc R
C5 C 0.0629(5) 0.6249(5) 0.2651(3) 0.0478(8) Uani 1 1 d .
H5 H 0.090391 0.735011 0.284447 0.057 Uiso 1 1 calc R
C2 C 0.0771(5) 0.3701(5) 0.2538(3) 0.0468(8) Uani 1 1 d .
H2 H 0.114826 0.281460 0.264489 0.056 Uiso 1 1 calc R
C8 C 0.2734(5) 0.4531(4) 0.0461(2) 0.0397(7) Uani 1 1 d .
H8 H 0.207724 0.366543 -0.001943 0.048 Uiso 1 1 calc R
C3 C -0.0759(5) 0.3706(5) 0.1877(3) 0.0518(9) Uani 1 1 d .
H3 H -0.158407 0.281587 0.145432 0.062 Uiso 1 1 calc R
C15 C 0.9919(6) 0.7557(6) 0.5417(3) 0.0591(10) Uani 1 1 d .
H15 H 1.108003 0.734004 0.559904 0.071 Uiso 1 1 calc R
C4 C -0.0848(5) 0.5250(6) 0.1954(3) 0.0550(10) Uani 1 1 d .
H4 H -0.175730 0.557151 0.159377 0.066 Uiso 1 1 calc R
C14 C 0.9564(7) 0.8882(6) 0.5864(3) 0.0599(11) Uani 1 1 d .
H14 H 1.047203 0.956437 0.636221 0.072 Uiso 1 1 calc R
C13 C 0.7895(7) 0.9213(6) 0.5588(3) 0.0596(11) Uani 1 1 d .
H13 H 0.765891 1.012317 0.589937 0.071 Uiso 1 1 calc R

loop_
_atom_site_aniso_label
_atom_site_aniso_U_11
_atom_site_aniso_U_22
_atom_site_aniso_U_33
_atom_site_aniso_U_23
_atom_site_aniso_U_13
_atom_site_aniso_U_12
Au1 0.04111(9) 0.03876(9) 0.03807(9) 0.00604(6) -0.00115(5) 0.01262(6)
Fe1 0.0293(2) 0.0387(2) 0.0313(2) 0.00594(17) 0.00486(16) 0.01128(17)
P1 0.0355(4) 0.0387(4) 0.0308(4) 0.0058(3) 0.0024(3) 0.0123(3)
Cl1 0.0610(6) 0.0398(5) 0.0638(6) 0.0007(4) -0.0037(5) 0.0184(4)
O2 0.0300(10) 0.0400(12) 0.0320(11) 0.0057(9) 0.0012(8) 0.0082(9)
O1 0.0376(11) 0.0553(14) 0.0300(11) 0.0059(10) 0.0048(9) 0.0148(10)
C11 0.0430(17) 0.0443(18) 0.0337(15) 0.0090(13) 0.0026(13) 0.0102(14)
C10 0.0404(16) 0.0365(15) 0.0351(15) 0.0104(13) 0.0023(13) 0.0093(13)
C7 0.0337(14) 0.0409(16) 0.0350(15) 0.0041(12) 0.0058(12) 0.0155(13)
C6 0.0294(13) 0.0414(16) 0.0286(13) 0.0063(12) 0.0047(11) 0.0101(12)
C1 0.0337(15) 0.059(2) 0.0339(15) 0.0107(14) 0.0109(12) 0.0156(14)
C12 0.049(2) 0.053(2) 0.047(2) 0.0003(17) 0.0057(16) 0.0128(17)
C9 0.0420(16) 0.0456(18) 0.0325(15) 0.0109(13) 0.0035(13) 0.0126(14)
C16 0.0483(19) 0.051(2) 0.0431(18) 0.0122(16) -0.0040(15) 0.0151(16)
C5 0.0436(18) 0.067(2) 0.0401(18) 0.0046(16) 0.0093(14) 0.0297(17)
C2 0.0393(17) 0.053(2) 0.0449(19) 0.0161(16) 0.0099(14) 0.0039(15)
C8 0.0358(15) 0.0477(18) 0.0329(15) 0.0028(13) 0.0066(12) 0.0105(13)
C3 0.0309(16) 0.069(3) 0.0464(19) 0.0100(18) 0.0079(14) 0.0007(16)
C15 0.054(2) 0.067(3) 0.048(2) 0.019(2) -0.0134(17) 0.010(2)
C4 0.0337(17) 0.093(3) 0.0432(19) 0.010(2) 0.0090(14) 0.0269(19)
C14 0.064(3) 0.060(2) 0.0370(18) 0.0103(17) -0.0061(17) -0.008(2)
C13 0.066(3) 0.053(2) 0.049(2) -0.0006(18) 0.0100(19) 0.007(2)

loop_
_atom_type_symbol
_atom_type_description
_atom_type_scat_dispersion_real
_atom_type_scat_dispersion_imag
_atom_type_scat_source
C C 0.0033 0.0016 'International Tables Vol C Tables 4.2.6.8 and 6.1.1.4'
H H 0.0000 0.0000 'International Tables Vol C Tables 4.2.6.8 and 6.1.1.4'
Au Au -2.0133 8.8022 'International Tables Vol C Tables 4.2.6.8 and 6.1.1.4'
Cl Cl 0.1484 0.1585 'International Tables Vol C Tables 4.2.6.8 and 6.1.1.4'
Fe Fe 0.3463 0.8444 'International Tables Vol C Tables 4.2.6.8 and 6.1.1.4'
O O 0.0106 0.0060 'International Tables Vol C Tables 4.2.6.8 and 6.1.1.4'
P P 0.1023 0.0942 'International Tables Vol C Tables 4.2.6.8 and 6.1.1.4'

loop_
_geom_angle_atom_site_label_1
_geom_angle_atom_site_label_2
_geom_angle_atom_site_label_3
_geom_angle
P1 Au1 Fe1 52.55(3)
P1 Au1 Cl1 178.44(3)
Cl1 Au1 Fe1 127.92(4)
C10 Fe1 Au1 101.50(10)
C10 Fe1 C7 69.55(14)
C10 Fe1 C9 40.81(14)
C10 Fe1 C2 152.83(15)
C10 Fe1 C8 68.73(15)
C10 Fe1 C3 161.74(17)
C10 Fe1 C4 122.96(18)
C7 Fe1 Au1 54.61(10)
C7 Fe1 C9 68.42(14)
C7 Fe1 C2 105.02(16)
C7 Fe1 C8 40.55(13)
C7 Fe1 C3 125.99(17)
C7 Fe1 C4 164.60(18)
C6 Fe1 Au1 60.64(9)
C6 Fe1 C10 41.19(13)
C6 Fe1 C7 41.40(13)
C6 Fe1 C1 98.49(13)
C6 Fe1 C9 68.50(13)
C6 Fe1 C5 114.81(15)
C6 Fe1 C2 117.23(14)
C6 Fe1 C8 68.60(13)
C6 Fe1 C3 156.74(16)
C6 Fe1 C4 153.94(17)
C1 Fe1 Au1 62.58(10)
C1 Fe1 C10 115.97(15)
C1 Fe1 C7 116.15(14)
C1 Fe1 C9 155.45(15)
C1 Fe1 C5 41.72(15)
C1 Fe1 C2 40.92(16)
C1 Fe1 C8 155.31(15)
C1 Fe1 C3 68.30(16)
C1 Fe1 C4 68.44(15)
C9 Fe1 Au1 121.41(10)
C5 Fe1 Au1 103.61(11)
C5 Fe1 C10 102.11(17)
C5 Fe1 C7 151.77(14)
C5 Fe1 C9 123.44(16)
C5 Fe1 C2 69.63(17)
C5 Fe1 C8 162.67(16)
C5 Fe1 C3 68.68(18)
C5 Fe1 C4 40.68(17)
C2 Fe1 Au1 58.00(11)
C2 Fe1 C9 163.59(16)
C2 Fe1 C8 125.20(16)
C2 Fe1 C3 40.53(16)
C2 Fe1 C4 68.19(18)
C8 Fe1 Au1 92.83(10)
C8 Fe1 C9 40.31(15)
C3 Fe1 Au1 96.11(13)
C3 Fe1 C9 130.53(15)
C3 Fe1 C8 115.49(16)
C4 Fe1 Au1 124.45(13)
C4 Fe1 C9 114.08(16)
C4 Fe1 C8 131.38(15)
C4 Fe1 C3 40.1(2)
O2 P1 Au1 114.11(10)
O2 P1 O1 105.62(13)
O2 P1 C11 101.48(14)
O1 P1 Au1 116.35(11)
O1 P1 C11 101.23(15)
C11 P1 Au1 116.13(13)
C6 O2 P1 119.35(19)
C1 O1 P1 119.2(2)
C12 C11 P1 121.5(3)
C12 C11 C16 120.4(4)
C16 C11 P1 118.0(3)
Fe1 C10 H10 126.5
C6 C10 Fe1 67.81(18)
C6 C10 H10 126.7
C6 C10 C9 106.6(3)
C9 C10 Fe1 70.54(19)
C9 C10 H10 126.7
Fe1 C7 H7 127.0
C6 C7 Fe1 67.47(17)
C6 C7 H7 126.7
C8 C7 Fe1 70.39(18)
C8 C7 H7 126.7
C8 C7 C6 106.6(3)
O2 C6 Fe1 120.90(19)
O2 C6 C10 122.3(3)
O2 C6 C7 127.9(3)
C10 C6 Fe1 71.00(18)
C10 C6 C7 109.7(3)
C7 C6 Fe1 71.13(18)
O1 C1 Fe1 122.3(2)
O1 C1 C5 122.7(3)
O1 C1 C2 127.7(3)
C5 C1 Fe1 70.3(2)
C2 C1 Fe1 71.4(2)
C2 C1 C5 109.5(3)
C11 C12 H12 120.2
C11 C12 C13 119.5(4)
C13 C12 H12 120.2
Fe1 C9 H9 127.4
C10 C9 Fe1 68.65(18)
C10 C9 H9 125.7
C8 C9 Fe1 69.80(19)
C8 C9 C10 108.5(3)
C8 C9 H9 125.7
C11 C16 H16 120.2
C11 C16 C15 119.7(4)
C15 C16 H16 120.2
Fe1 C5 H5 126.0
C1 C5 Fe1 67.98(19)
C1 C5 H5 127.0
C4 C5 Fe1 70.5(2)
C4 C5 C1 106.0(4)
C4 C5 H5 127.0
Fe1 C2 H2 127.0
C1 C2 Fe1 67.7(2)
C1 C2 H2 126.6
C1 C2 C3 106.9(4)
C3 C2 Fe1 70.2(2)
C3 C2 H2 126.6
Fe1 C8 H8 126.9
C7 C8 Fe1 69.06(18)
C7 C8 H8 125.7
C9 C8 Fe1 69.89(19)
C9 C8 C7 108.6(3)
C9 C8 H8 125.7
Fe1 C3 H3 126.9
C2 C3 Fe1 69.25(19)
C2 C3 H3 125.8
C4 C3 Fe1 69.7(2)
C4 C3 C2 108.4(4)
C4 C3 H3 125.8
C16 C15 H15 120.2
C14 C15 C16 119.6(4)
C14 C15 H15 120.2
Fe1 C4 H4 127.2
C5 C4 Fe1 68.8(2)
C5 C4 H4 125.4
C3 C4 Fe1 70.2(2)
C3 C4 C5 109.2(4)
C3 C4 H4 125.4
C15 C14 H14 119.9
C13 C14 C15 120.2(4)
C13 C14 H14 119.9
C12 C13 H13 119.8
C14 C13 C12 120.5(4)
C14 C13 H13 119.8

loop_
_geom_bond_atom_site_label_1
_geom_bond_atom_site_label_2
_geom_bond_distance
Au1 Fe1 4.2314(12)
Au1 P1 2.2027(10)
Au1 Cl1 2.2786(11)
Fe1 C10 2.032(3)
Fe1 C7 2.039(3)
Fe1 C6 1.990(3)
Fe1 C1 1.992(3)
Fe1 C9 2.057(3)
Fe1 C5 2.023(4)
Fe1 C2 2.040(4)
Fe1 C8 2.056(3)
Fe1 C3 2.053(4)
Fe1 C4 2.046(4)
P1 O2 1.613(2)
P1 O1 1.615(2)
P1 C11 1.785(4)
O2 C6 1.407(4)
O1 C1 1.403(4)
C11 C12 1.380(6)
C11 C16 1.388(5)
C10 H10 0.9500
C10 C6 1.415(5)
C10 C9 1.426(5)
C7 H7 0.9500
C7 C6 1.425(5)
C7 C8 1.419(5)
C1 C5 1.430(5)
C1 C2 1.410(6)
C12 H12 0.9500
C12 C13 1.382(6)
C9 H9 0.9500
C9 C8 1.417(5)
C16 H16 0.9500
C16 C15 1.390(6)
C5 H5 0.9500
C5 C4 1.414(6)
C2 H2 0.9500
C2 C3 1.417(6)
C8 H8 0.9500
C3 H3 0.9500
C3 C4 1.406(7)
C15 H15 0.9500
C15 C14 1.383(7)
C4 H4 0.9500
C14 H14 0.9500
C14 C13 1.379(7)
C13 H13 0.9500

loop_
_smtbx_masks_void_nr
_smtbx_masks_void_average_x
_smtbx_masks_void_average_y
_smtbx_masks_void_average_z
_smtbx_masks_void_volume
_smtbx_masks_void_count_electrons
_smtbx_masks_void_content
1 -0.805 0.000 0.000 203.3 61.4 toluene
